data_7238155
loop_
_publ_author_name
'Ji, Chang-Chun'
'Li, Jing'
'Li, Yi-Zhi'
'Guo, Zi-Jian'
'Zheng, He-Gen'

_publ_section_title
;
 Eight new complexes based on flexible multicarboxylate ligands:
 synthesis, structures and properties
;
_journal_issue 10
_journal_name_full CrystEngComm
_journal_page_first 3183
_journal_paper_doi 10.1039/b926324a
_journal_volume 12
_journal_year 2010
_chemical_formula_moiety 'C14 H14 Cd O8'
_chemical_formula_sum 'C14 H14 Cd O8'
_chemical_formula_weight 422.65
_space_group_IT_number 2
_space_group_name_Hall '-P 1'
_space_group_name_H-M_alt 'P -1'
_symmetry_cell_setting triclinic
_symmetry_space_group_name_Hall '-P 1'
_symmetry_space_group_name_H-M 'P -1'
_atom_sites_solution_hydrogens geom
_atom_sites_solution_primary direct
_atom_sites_solution_secondary difmap
_audit_creation_method SHELXL-97
_cell_angle_alpha 87.769(3)
_cell_angle_beta 82.874(2)
_cell_angle_gamma 69.443(2)
_cell_formula_units_Z 2
_cell_length_a 6.9596(9)
_cell_length_b 8.2468(11)
_cell_length_c 13.2496(18)
_cell_measurement_reflns_used 2462
_cell_measurement_temperature 293(2)
_cell_measurement_theta_max 28.292
_cell_measurement_theta_min 2.638
_cell_volume 706.52(16)
_computing_cell_refinement SMART
_computing_data_collection 'SMART (Bruker, 2000)'
_computing_data_reduction 'SAINT (Bruker, 2000)'
_computing_molecular_graphics SHELXTL
_computing_publication_material SHELXTL
_computing_structure_refinement SHELXTL
_computing_structure_solution 'SHELXTL (Bruker, 2000)'
_diffrn_ambient_temperature 293(2)
_diffrn_measured_fraction_theta_full 0.983
_diffrn_measured_fraction_theta_max 0.983
_diffrn_measurement_device_type 'Bruker Smart Apex CCD'
_diffrn_measurement_method 'phi and omega scans'
_diffrn_radiation_monochromator graphite
_diffrn_radiation_source 'fine-focus sealed tube'
_diffrn_radiation_type MoK\a
_diffrn_radiation_wavelength 0.71073
_diffrn_reflns_av_R_equivalents 0.0494
_diffrn_reflns_av_sigmaI/netI 0.0524
_diffrn_reflns_limit_h_max 8
_diffrn_reflns_limit_h_min -8
_diffrn_reflns_limit_k_max 9
_diffrn_reflns_limit_k_min -9
_diffrn_reflns_limit_l_max 13
_diffrn_reflns_limit_l_min -15
_diffrn_reflns_number 3552
_diffrn_reflns_theta_full 24.99
_diffrn_reflns_theta_max 24.99
_diffrn_reflns_theta_min 2.64
_exptl_absorpt_coefficient_mu 1.588
_exptl_absorpt_correction_T_max 0.751
_exptl_absorpt_correction_T_min 0.712
_exptl_absorpt_correction_type multi-scan
_exptl_absorpt_process_details 'SADABS; Bruker, 2000'
_exptl_crystal_colour colorless
_exptl_crystal_density_diffrn 1.987
_exptl_crystal_density_method 'not measured'
_exptl_crystal_description block
_exptl_crystal_F_000 420
_exptl_crystal_size_max 0.22
_exptl_crystal_size_mid 0.20
_exptl_crystal_size_min 0.18
_refine_diff_density_max 0.575
_refine_diff_density_min -0.668
_refine_diff_density_rms 0.170
_refine_ls_extinction_method none
_refine_ls_goodness_of_fit_ref 0.996
_refine_ls_hydrogen_treatment constr
_refine_ls_matrix_type full
_refine_ls_number_parameters 208
_refine_ls_number_reflns 2450
_refine_ls_number_restraints 1
_refine_ls_restrained_S_all 1.001
_refine_ls_R_factor_all 0.0377
_refine_ls_R_factor_gt 0.0315
_refine_ls_shift/su_max 0.001
_refine_ls_shift/su_mean 0.000
_refine_ls_structure_factor_coef Fsqd
_refine_ls_weighting_details 'calc w=1/[\s^2^(Fo^2^)+(0.0653P)^2^+0.0000P] where P=(Fo^2^+2Fc^2^)/3'
_refine_ls_weighting_scheme calc
_refine_ls_wR_factor_gt 0.0808
_refine_ls_wR_factor_ref 0.0956
_reflns_number_gt 2248
_reflns_number_total 2450
_reflns_threshold_expression >2sigma(I)
_cod_data_source_file b926324a.txt
_cod_data_source_block 90322cm
_cod_depositor_comments
;
The following automatic conversions were performed:

data item '_symmetry_cell_setting' value 'Triclinic' was changed to
'triclinic' in accordance with the
/home/saulius/struct/COD-crude-data/automatic-downloads/DataCite-retrospective/RSC/depositions/lib/dictionaries/cif_core.dic
dictionary named 'cif_core.dic' version 2.4.2 last updated on
2011-04-26.

Automatic conversion script
Id: cif_fix_values 6909 2019-04-08 15:41:33Z antanas 
;
_cod_original_sg_symbol_H-M P-1
_cod_database_code 7238155

loop_
_symmetry_equiv_pos_as_xyz
'x, y, z'
'-x, -y, -z'

loop_
_atom_site_label
_atom_site_type_symbol
_atom_site_fract_x
_atom_site_fract_y
_atom_site_fract_z
_atom_site_U_iso_or_equiv
_atom_site_adp_type
_atom_site_occupancy
_atom_site_symmetry_multiplicity
_atom_site_calc_flag
_atom_site_refinement_flags
C1 C 0.2305(7) 0.5637(5) 0.1795(3) 0.0250(9) Uani 1 1 d .
C2 C 0.3091(7) 0.4522(6) 0.2693(3) 0.0286(10) Uani 1 1 d .
H2A H 0.2198 0.5005 0.3311 0.034 Uiso 1 1 calc R
H2B H 0.3086 0.3362 0.2600 0.034 Uiso 1 1 calc R
C3 C 0.6005(7) 0.3709(6) 0.3621(3) 0.0267(9) Uani 1 1 d .
C4 C 0.7951(7) 0.3802(7) 0.3669(4) 0.0383(12) Uani 1 1 d .
H4 H 0.8537 0.4342 0.3154 0.046 Uiso 1 1 calc R
C5 C 0.8985(7) 0.3098(7) 0.4475(4) 0.0394(12) Uani 1 1 d .
H5 H 1.0285 0.3162 0.4502 0.047 Uiso 1 1 calc R
C6 C 0.8153(7) 0.2282(6) 0.5262(3) 0.0277(10) Uani 1 1 d .
C7 C 0.9179(7) 0.1541(7) 0.6115(4) 0.0359(11) Uani 1 1 d .
H7 H 1.0484 0.1583 0.6157 0.043 Uiso 1 1 calc R
C8 C 0.8320(7) 0.0774(6) 0.6871(3) 0.0314(10) Uani 1 1 d .
H8 H 0.9053 0.0256 0.7409 0.038 Uiso 1 1 calc R
C9 C 0.6334(6) 0.0764(6) 0.6837(3) 0.0256(9) Uani 1 1 d .
C10 C 0.5284(7) 0.1435(6) 0.6024(3) 0.0293(10) Uani 1 1 d .
H10 H 0.3974 0.1389 0.6002 0.035 Uiso 1 1 calc R
C11 C 0.6184(6) 0.2199(6) 0.5218(3) 0.0244(9) Uani 1 1 d .
C12 C 0.5131(7) 0.2916(6) 0.4369(3) 0.0287(10) Uani 1 1 d .
H12 H 0.3840 0.2846 0.4321 0.034 Uiso 1 1 calc R
C13 C 0.3441(6) 0.0318(6) 0.7773(3) 0.0284(10) Uani 1 1 d .
H13A H 0.3080 -0.0106 0.7178 0.034 Uiso 1 1 calc R
H13B H 0.2691 0.1554 0.7829 0.034 Uiso 1 1 calc R
C14 C 0.2839(7) -0.0567(6) 0.8702(3) 0.0254(9) Uani 1 1 d .
Cd1 Cd -0.11843(4) 0.23328(4) 0.98474(2) 0.02489(15) Uani 1 1 d U
O1 O -0.0470(5) 0.4054(4) 0.8338(2) 0.0311(7) Uani 1 1 d U
O2 O 0.3482(5) 0.6225(4) 0.1235(2) 0.0323(7) Uani 1 1 d .
O3 O 0.5114(5) 0.4456(5) 0.2775(2) 0.0363(8) Uani 1 1 d .
O4 O 0.5584(4) -0.0001(4) 0.7663(2) 0.0327(8) Uani 1 1 d .
O5 O 0.4091(5) -0.1642(4) 0.9185(3) 0.0382(8) Uani 1 1 d .
O6 O 0.0871(4) -0.0200(4) 0.8929(2) 0.0278(7) Uani 1 1 d .
O7 O 0.1919(6) 0.2354(5) 1.0262(3) 0.0487(9) Uani 1 1 d .
H7C H 0.2703 0.1444 0.9939 0.058 Uiso 1 1 d R
H7A H 0.2238 0.2038 1.0855 0.058 Uiso 1 1 d R
O8 O -0.2352(5) 0.4842(4) 1.0807(2) 0.0350(8) Uani 1 1 d .
H8C H -0.1119 0.4764 1.0863 0.042 Uiso 1 1 d R
H8A H -0.2624 0.4801 1.1449 0.042 Uiso 1 1 d R

loop_
_atom_site_aniso_label
_atom_site_aniso_U_11
_atom_site_aniso_U_22
_atom_site_aniso_U_33
_atom_site_aniso_U_23
_atom_site_aniso_U_13
_atom_site_aniso_U_12
C1 0.028(2) 0.022(2) 0.026(2) 0.0011(17) -0.0052(18) -0.0089(18)
C2 0.025(2) 0.037(3) 0.024(2) 0.0123(19) -0.0063(18) -0.0106(19)
C3 0.028(2) 0.029(2) 0.024(2) 0.0084(18) -0.0095(18) -0.0093(18)
C4 0.028(2) 0.055(3) 0.032(3) 0.017(2) 0.001(2) -0.018(2)
C5 0.024(2) 0.065(4) 0.035(3) 0.018(2) -0.010(2) -0.021(2)
C6 0.023(2) 0.035(2) 0.026(2) 0.0076(18) -0.0023(18) -0.0118(19)
C7 0.022(2) 0.055(3) 0.035(3) 0.015(2) -0.0110(19) -0.018(2)
C8 0.028(2) 0.042(3) 0.025(2) 0.011(2) -0.0083(19) -0.013(2)
C9 0.024(2) 0.027(2) 0.025(2) 0.0072(17) -0.0021(18) -0.0091(18)
C10 0.021(2) 0.039(3) 0.029(2) 0.0125(19) -0.0058(18) -0.0129(19)
C11 0.022(2) 0.028(2) 0.023(2) 0.0044(17) -0.0038(17) -0.0084(17)
C12 0.021(2) 0.039(3) 0.027(2) 0.0120(19) -0.0054(18) -0.0119(19)
C13 0.023(2) 0.034(2) 0.028(2) 0.0123(19) -0.0037(18) -0.0093(19)
C14 0.028(2) 0.026(2) 0.023(2) 0.0035(17) -0.0049(18) -0.0108(19)
Cd1 0.0240(2) 0.0260(2) 0.0242(2) 0.00989(13) -0.00534(13) -0.00829(14)
O1 0.0298(17) 0.0388(19) 0.0280(15) 0.0131(12) -0.0110(13) -0.0148(14)
O2 0.0275(16) 0.0411(19) 0.0261(16) 0.0146(14) -0.0047(13) -0.0103(14)
O3 0.0291(17) 0.056(2) 0.0294(18) 0.0229(15) -0.0113(14) -0.0208(16)
O4 0.0235(16) 0.046(2) 0.0283(17) 0.0196(14) -0.0056(13) -0.0134(14)
O5 0.0299(17) 0.046(2) 0.0357(19) 0.0234(16) -0.0075(15) -0.0110(15)
O6 0.0266(16) 0.0330(17) 0.0230(15) 0.0059(13) -0.0004(12) -0.0109(13)
O7 0.0381(19) 0.043(2) 0.070(3) 0.0089(18) -0.0224(18) -0.0158(16)
O8 0.0267(16) 0.049(2) 0.0318(18) -0.0025(15) 0.0018(13) -0.0171(15)

loop_
_atom_type_symbol
_atom_type_description
_atom_type_scat_dispersion_real
_atom_type_scat_dispersion_imag
_atom_type_scat_source
C C 0.0033 0.0016 'International Tables Vol C Tables 4.2.6.8 and 6.1.1.4'
Cd Cd -0.8075 1.2024 'International Tables Vol C Tables 4.2.6.8 and 6.1.1.4'
O O 0.0106 0.0060 'International Tables Vol C Tables 4.2.6.8 and 6.1.1.4'
H H 0.0000 0.0000 'International Tables Vol C Tables 4.2.6.8 and 6.1.1.4'

loop_
_geom_angle_atom_site_label_1
_geom_angle_atom_site_label_2
_geom_angle_atom_site_label_3
_geom_angle
_geom_angle_site_symmetry_1
_geom_angle_site_symmetry_3
O1 C1 O2 123.0(4) 2_566 .
O1 C1 C2 117.4(4) 2_566 .
O2 C1 C2 119.6(4) . .
O1 C1 Cd1 67.1(2) 2_566 2_566
O2 C1 Cd1 55.9(2) . 2_566
C2 C1 Cd1 175.5(3) . 2_566
O3 C2 C1 109.0(3) . .
O3 C2 H2A 109.9 . .
C1 C2 H2A 109.9 . .
O3 C2 H2B 109.9 . .
C1 C2 H2B 109.9 . .
H2A C2 H2B 108.3 . .
C12 C3 O3 124.8(4) . .
C12 C3 C4 120.9(4) . .
O3 C3 C4 114.3(4) . .
C5 C4 C3 119.4(4) . .
C5 C4 H4 120.3 . .
C3 C4 H4 120.3 . .
C4 C5 C6 121.9(4) . .
C4 C5 H5 119.1 . .
C6 C5 H5 119.1 . .
C5 C6 C11 118.8(4) . .
C5 C6 C7 123.5(4) . .
C11 C6 C7 117.7(4) . .
C8 C7 C6 122.1(4) . .
C8 C7 H7 119.0 . .
C6 C7 H7 119.0 . .
C7 C8 C9 119.6(4) . .
C7 C8 H8 120.2 . .
C9 C8 H8 120.2 . .
C10 C9 O4 124.4(4) . .
C10 C9 C8 120.9(4) . .
O4 C9 C8 114.7(4) . .
C9 C10 C11 120.1(4) . .
C9 C10 H10 120.0 . .
C11 C10 H10 120.0 . .
C6 C11 C10 119.6(4) . .
C6 C11 C12 118.9(4) . .
C10 C11 C12 121.4(4) . .
C3 C12 C11 120.1(4) . .
C3 C12 H12 119.9 . .
C11 C12 H12 119.9 . .
O4 C13 C14 110.3(3) . .
O4 C13 H13A 109.6 . .
C14 C13 H13A 109.6 . .
O4 C13 H13B 109.6 . .
C14 C13 H13B 109.6 . .
H13A C13 H13B 108.1 . .
O5 C14 O6 121.5(4) . .
O5 C14 C13 123.6(4) . .
O6 C14 C13 114.8(4) . .
O5 C14 Cd1 64.6(2) . 2_557
O6 C14 Cd1 57.1(2) . 2_557
C13 C14 Cd1 167.8(3) . 2_557
O2 Cd1 O7 136.81(12) 2_566 .
O2 Cd1 O8 87.04(12) 2_566 .
O7 Cd1 O8 80.52(13) . .
O2 Cd1 O6 137.60(11) 2_566 2_557
O7 Cd1 O6 85.59(12) . 2_557
O8 Cd1 O6 102.76(12) . 2_557
O2 Cd1 O6 103.08(11) 2_566 .
O7 Cd1 O6 84.31(12) . .
O8 Cd1 O6 164.75(11) . .
O6 Cd1 O6 77.57(11) 2_557 .
O2 Cd1 O5 86.02(10) 2_566 2_557
O7 Cd1 O5 133.43(12) . 2_557
O8 Cd1 O5 85.87(12) . 2_557
O6 Cd1 O5 54.40(10) 2_557 2_557
O6 Cd1 O5 105.97(11) . 2_557
O2 Cd1 O1 54.36(10) 2_566 .
O7 Cd1 O1 83.96(12) . .
O8 Cd1 O1 88.65(11) . .
O6 Cd1 O1 163.04(11) 2_557 .
O6 Cd1 O1 88.12(10) . .
O5 Cd1 O1 140.25(10) 2_557 .
O2 Cd1 C1 27.15(12) 2_566 2_566
O7 Cd1 C1 110.50(13) . 2_566
O8 Cd1 C1 87.33(12) . 2_566
O6 Cd1 C1 162.43(12) 2_557 2_566
O6 Cd1 C1 96.48(12) . 2_566
O5 Cd1 C1 113.10(12) 2_557 2_566
O1 Cd1 C1 27.21(11) . 2_566
O2 Cd1 C14 111.85(12) 2_566 2_557
O7 Cd1 C14 110.02(13) . 2_557
O8 Cd1 C14 93.16(12) . 2_557
O6 Cd1 C14 27.95(11) 2_557 2_557
O6 Cd1 C14 93.57(12) . 2_557
O5 Cd1 C14 26.53(12) 2_557 2_557
O1 Cd1 C14 166.02(12) . 2_557
C1 Cd1 C14 138.98(13) 2_566 2_557
C1 O1 Cd1 85.7(2) 2_566 .
C1 O2 Cd1 96.9(3) . 2_566
C3 O3 C2 118.3(3) . .
C9 O4 C13 116.0(3) . .
C14 O5 Cd1 88.8(3) . 2_557
C14 O6 Cd1 94.9(2) . 2_557
C14 O6 Cd1 121.2(3) . .
Cd1 O6 Cd1 102.43(11) 2_557 .
Cd1 O7 H7C 98.0 . .
Cd1 O7 H7A 118.4 . .
H7C O7 H7A 98.4 . .
Cd1 O8 H8C 91.0 . .
Cd1 O8 H8A 120.2 . .
H8C O8 H8A 91.3 . .

loop_
_geom_bond_atom_site_label_1
_geom_bond_atom_site_label_2
_geom_bond_distance
_geom_bond_site_symmetry_2
C1 O1 1.245(5) 2_566
C1 O2 1.248(5) .
C1 C2 1.512(6) .
C1 Cd1 2.714(4) 2_566
C2 O3 1.407(5) .
C2 H2A 0.9700 .
C2 H2B 0.9700 .
C3 C12 1.364(6) .
C3 O3 1.367(5) .
C3 C4 1.392(7) .
C4 C5 1.358(7) .
C4 H4 0.9300 .
C5 C6 1.395(7) .
C5 H5 0.9300 .
C6 C11 1.404(6) .
C6 C7 1.414(6) .
C7 C8 1.352(6) .
C7 H7 0.9300 .
C8 C9 1.391(6) .
C8 H8 0.9300 .
C9 C10 1.366(6) .
C9 O4 1.379(5) .
C10 C11 1.410(6) .
C10 H10 0.9300 .
C11 C12 1.414(6) .
C12 H12 0.9300 .
C13 O4 1.410(5) .
C13 C14 1.497(6) .
C13 H13A 0.9700 .
C13 H13B 0.9700 .
C14 O5 1.227(5) .
C14 O6 1.292(5) .
C14 Cd1 2.748(4) 2_557
Cd1 O2 2.265(3) 2_566
Cd1 O7 2.300(3) .
Cd1 O8 2.308(3) .
Cd1 O6 2.317(3) 2_557
Cd1 O6 2.358(3) .
Cd1 O5 2.483(3) 2_557
Cd1 O1 2.507(3) .
Cd1 C1 2.714(4) 2_566
Cd1 C14 2.748(4) 2_557
O1 C1 1.245(5) 2_566
O2 Cd1 2.265(3) 2_566
O5 Cd1 2.483(3) 2_557
O6 Cd1 2.317(3) 2_557
O7 H7C 0.8501 .
O7 H7A 0.8499 .
O8 H8C 0.8500 .
O8 H8A 0.8500 .

loop_
_geom_hbond_atom_site_label_D
_geom_hbond_atom_site_label_H
_geom_hbond_atom_site_label_A
_geom_hbond_distance_DH
_geom_hbond_distance_HA
_geom_hbond_distance_DA
_geom_hbond_angle_DHA
_geom_hbond_site_symmetry_A
O7 H7C O5 0.85 2.58 3.392(5) 161.2 .
O7 H7C O6 0.85 2.65 3.126(5) 116.6 .
O8 H8C O7 0.85 2.41 2.978(5) 124.7 .
O8 H8C O1 0.85 2.10 2.803(4) 139.3 2_567
O8 H8A O3 0.85 2.29 3.033(4) 146.5 1_456
